data_2016652
loop_
_publ_author_name
'Rychlewska, Urszula'
'War\.zajtis, Beata'
'Djuran, Milo\<s I.'
'Radanovi\'c, Du\<sanka D.'
'Dimitrijevi\'c, Mirjana Dj.'
'Rajkovi\'c, Sne\<zana'

_publ_section_title
;Coordination behaviour and two-dimensional-network formation in
 poly[[\m-aqua-diaqua(\m~5~-propane-1,3-diyldinitrilotetraacetato)dilithium(I)cobalt(II)]
 dihydrate]: the first example of an <i>M</i>^II^--1,3-pdta complex with a
 monovalent metal counter-ion
;
_journal_coeditor_code SQ3137
_journal_issue 6
_journal_name_full 'Acta Crystallographica Section C'
_journal_page_first m217
_journal_page_last m220
_journal_paper_doi 10.1107/S0108270108010706
_journal_volume 64
_journal_year 2008
_chemical_formula_iupac '[Co Li2 (C11 H14 N2 O8) (H2 O)3] , 2H2 O'
_chemical_formula_moiety 'C11 H20 Co Li2 N2 O11 , 2H2 O'
_chemical_formula_sum 'C11 H24 Co Li2 N2 O13'
_chemical_formula_weight 465.13
_chemical_name_systematic
;
poly[[\m-aqua-diaqua(\m~5~-propane-1,3-
diyldinitrilotetraacetato)dilithium(I)cobalt(II)] dihydrate]
;
_space_group_IT_number 4
_symmetry_cell_setting monoclinic
_symmetry_space_group_name_Hall 'P 2yb'
_symmetry_space_group_name_H-M 'P 1 21 1'
_atom_sites_solution_hydrogens geom
_atom_sites_solution_primary direct
_atom_sites_solution_secondary difmap
_audit_creation_method SHELXL97
_cell_angle_alpha 90.00
_cell_angle_beta 90.756(4)
_cell_angle_gamma 90.00
_cell_formula_units_Z 2
_cell_length_a 7.8767(4)
_cell_length_b 12.7381(6)
_cell_length_c 9.3440(4)
_cell_measurement_reflns_used 4043
_cell_measurement_temperature 293(2)
_cell_measurement_theta_max 28.1315
_cell_measurement_theta_min 2.1709
_cell_volume 937.44(8)
_computing_cell_refinement 'CrysAlisPro (Oxford Diffraction, 2007)'
_computing_data_collection 'CrysAlis CCD (Oxford Diffraction, 2007)'
_computing_data_reduction 'CrysAlisPro (Oxford Diffraction, 2007)'
_computing_molecular_graphics
;
Stereochemical Workstation Operation Manual (Siemens, 1989) and
Mercury (Macrae <i>et al.</i>,  2006)
;
_computing_publication_material
;
SHELXL97 (Sheldrick, 2008) and publCIF (Westrip, 2008)
;
_computing_structure_refinement 'SHELXL97 (Sheldrick, 2008)'
_computing_structure_solution 'SHELXS86 (Sheldrick, 2008)'
_diffrn_ambient_temperature 293(2)
_diffrn_measured_fraction_theta_full 0.998
_diffrn_measured_fraction_theta_max 0.998
_diffrn_measurement_device_type 'Kuma KM4 CCD \k-geometry'
_diffrn_measurement_method '\w and \f'
_diffrn_radiation_monochromator graphite
_diffrn_radiation_source 'fine-focus sealed tube'
_diffrn_radiation_type MoK\a
_diffrn_radiation_wavelength 0.71073
_diffrn_reflns_av_R_equivalents 0.0341
_diffrn_reflns_av_sigmaI/netI 0.0552
_diffrn_reflns_limit_h_max 9
_diffrn_reflns_limit_h_min -9
_diffrn_reflns_limit_k_max 14
_diffrn_reflns_limit_k_min -15
_diffrn_reflns_limit_l_max 11
_diffrn_reflns_limit_l_min -10
_diffrn_reflns_number 7554
_diffrn_reflns_theta_full 25.01
_diffrn_reflns_theta_max 25.01
_diffrn_reflns_theta_min 3.20
_diffrn_standards_interval_count 'every 50 dc frames'
_diffrn_standards_number '2 reference frames'
_exptl_absorpt_coefficient_mu 0.985
_exptl_absorpt_correction_T_max 0.924
_exptl_absorpt_correction_T_min 0.846
_exptl_absorpt_correction_type multi-scan
_exptl_absorpt_process_details '(CrysAlisPro; Oxford Diffraction, 2007)'
_exptl_crystal_colour light-violet
_exptl_crystal_density_diffrn 1.648
_exptl_crystal_density_method 'not measured'
_exptl_crystal_description plate
_exptl_crystal_F_000 482
_exptl_crystal_size_max 0.20
_exptl_crystal_size_mid 0.15
_exptl_crystal_size_min 0.08
_refine_diff_density_max 0.282
_refine_diff_density_min -0.249
_refine_ls_abs_structure_details 'Flack (1983), with how many Friedel pairs?'
_refine_ls_abs_structure_Flack -0.017(12)
_refine_ls_extinction_method none
_refine_ls_goodness_of_fit_ref 0.938
_refine_ls_hydrogen_treatment constr
_refine_ls_matrix_type full
_refine_ls_number_parameters 262
_refine_ls_number_reflns 3069
_refine_ls_number_restraints 1
_refine_ls_restrained_S_all 0.938
_refine_ls_R_factor_all 0.0383
_refine_ls_R_factor_gt 0.0276
_refine_ls_shift/su_max 0.000
_refine_ls_shift/su_mean 0.000
_refine_ls_structure_factor_coef Fsqd
_refine_ls_weighting_details 'calc w = 1/[\s^2^(Fo^2^)+(0.0239P)^2^] where P=(Fo^2^+2Fc^2^)/3'
_refine_ls_weighting_scheme calc
_refine_ls_wR_factor_gt 0.0497
_refine_ls_wR_factor_ref 0.0517
_reflns_number_gt 2487
_reflns_number_total 3069
_reflns_threshold_expression I>2\s(I)
_cod_data_source_file sq3137.cif
_cod_data_source_block I
_cod_original_sg_symbol_H-M 'P 21'
_cod_database_code 2016652
_cod_database_fobs_code 2016652

loop_
_symmetry_equiv_pos_as_xyz
'x, y, z'
'-x, y+1/2, -z'

loop_
_atom_site_type_symbol
_atom_site_label
_atom_site_fract_x
_atom_site_fract_y
_atom_site_fract_z
_atom_site_U_iso_or_equiv
_atom_site_adp_type
_atom_site_calc_flag
_atom_site_refinement_flags
_atom_site_occupancy
Co Co1 0.90239(5) 0.37587(3) 0.31058(4) 0.02235(10) Uani d . 1
O O1 0.7179(3) 0.33828(14) 0.4668(2) 0.0292(5) Uani d . 1
O O2 0.6791(3) 0.21375(16) 0.6339(2) 0.0401(6) Uani d . 1
O O3 0.8794(3) 0.53616(18) 0.2858(3) 0.0320(7) Uani d . 1
O O4 0.9508(3) 0.66371(15) 0.1365(2) 0.0344(6) Uani d . 1
O O5 1.0681(2) 0.3811(2) 0.48744(17) 0.0284(4) Uani d . 1
O O6 1.3315(3) 0.41722(16) 0.5574(2) 0.0363(6) Uani d . 1
O O7 0.7634(3) 0.35384(16) 0.1212(2) 0.0396(7) Uani d . 1
O O8 0.6293(3) 0.23161(19) -0.0096(3) 0.0439(7) Uani d . 1
N N1 1.1343(3) 0.41023(16) 0.2050(2) 0.0210(6) Uani d . 1
N N2 0.8974(4) 0.2090(2) 0.2996(3) 0.0250(8) Uani d . 1
C C1 1.1960(4) 0.3173(2) 0.1281(3) 0.0298(8) Uani d . 1
H H1A 1.3074 0.3325 0.0900 0.036 Uiso calc R 1
H H1B 1.1201 0.3030 0.0478 0.036 Uiso calc R 1
C C2 1.2080(4) 0.2190(2) 0.2232(3) 0.0319(8) Uani d . 1
H H2A 1.2966 0.1737 0.1869 0.038 Uiso calc R 1
H H2B 1.2411 0.2402 0.3192 0.038 Uiso calc R 1
C C3 1.0448(5) 0.1569(3) 0.2307(4) 0.0433(10) Uani d . 1
H H3A 1.0112 0.1378 0.1339 0.052 Uiso calc R 1
H H3B 1.0684 0.0922 0.2820 0.052 Uiso calc R 1
C C4 0.8731(4) 0.1781(2) 0.4495(3) 0.0284(8) Uani d . 1
H H4A 0.9811 0.1816 0.5003 0.034 Uiso calc R 1
H H4B 0.8333 0.1061 0.4530 0.034 Uiso calc R 1
C C5 0.7475(4) 0.2480(3) 0.5221(3) 0.0284(8) Uani d . 1
C C6 0.9641(4) 0.5724(3) 0.1808(4) 0.0255(8) Uani d . 1
C C7 1.0870(4) 0.4984(2) 0.1086(3) 0.0247(7) Uani d . 1
H H7A 1.0350 0.4708 0.0218 0.030 Uiso calc R 1
H H7B 1.1884 0.5366 0.0823 0.030 Uiso calc R 1
C C8 1.2591(4) 0.4457(2) 0.3139(3) 0.0264(7) Uani d . 1
H H8A 1.2645 0.5218 0.3119 0.032 Uiso calc R 1
H H8B 1.3702 0.4192 0.2888 0.032 Uiso calc R 1
C C9 1.2188(4) 0.4107(2) 0.4643(3) 0.0257(7) Uani d . 1
C C10 0.7101(4) 0.2610(3) 0.0979(3) 0.0326(8) Uani d . 1
C C11 0.7419(5) 0.1813(2) 0.2160(3) 0.0389(9) Uani d . 1
H H11A 0.6451 0.1795 0.2791 0.047 Uiso calc R 1
H H11B 0.7550 0.1120 0.1745 0.047 Uiso calc R 1
O O1W 0.6351(3) 0.43034(17) 0.7634(2) 0.0342(6) Uani d . 1
H H1WA 0.7415 0.4352 0.7783 0.041 Uiso d R 1
H H1WB 0.5917 0.4781 0.8147 0.041 Uiso d R 1
O O2W 0.3424(3) 0.26157(19) 0.7674(3) 0.0539(7) Uani d . 1
H H2WA 0.2555 0.2242 0.7844 0.065 Uiso d R 1
H H2WB 0.2925 0.3140 0.7294 0.065 Uiso d R 1
O O3W 0.6155(3) 0.57686(18) 0.4663(2) 0.0456(7) Uani d . 1
H H3WA 0.6978 0.5780 0.4083 0.055 Uiso d R 1
H H3WB 0.5726 0.6380 0.4605 0.055 Uiso d R 1
O O4W 0.9672(2) 0.3774(2) 0.77715(18) 0.0404(5) Uani d . 1
H H4WA 1.0186 0.3803 0.6978 0.048 Uiso d R 1
H H4WB 0.9695 0.3155 0.8111 0.048 Uiso d R 1
O O5W 0.5433(3) 0.5277(2) 1.0095(3) 0.0672(9) Uani d . 1
H H5WA 0.5720 0.5103 1.0943 0.081 Uiso d R 1
H H5WB 0.5100 0.5906 1.0204 0.081 Uiso d R 1
Li Li1 0.5734(7) 0.2796(5) 0.8018(6) 0.0368(15) Uani d . 1
Li Li2 0.5715(7) 0.4461(5) 0.5621(6) 0.0328(13) Uani d . 1

loop_
_atom_site_aniso_label
_atom_site_aniso_U_11
_atom_site_aniso_U_22
_atom_site_aniso_U_33
_atom_site_aniso_U_12
_atom_site_aniso_U_13
_atom_site_aniso_U_23
Co1 0.0262(2) 0.01847(18) 0.0224(2) 0.0002(2) 0.00060(15) 0.0017(3)
O1 0.0266(13) 0.0273(13) 0.0338(13) 0.0025(9) 0.0027(10) 0.0013(10)
O2 0.0550(16) 0.0336(14) 0.0320(14) -0.0061(11) 0.0141(12) 0.0031(11)
O3 0.0435(16) 0.0230(15) 0.0299(15) 0.0082(11) 0.0176(13) 0.0077(11)
O4 0.0452(15) 0.0228(12) 0.0355(14) 0.0059(10) 0.0087(11) 0.0124(10)
O5 0.0270(11) 0.0385(11) 0.0197(10) -0.0066(15) 0.0025(8) 0.0013(15)
O6 0.0287(13) 0.0504(15) 0.0296(12) -0.0061(10) -0.0082(11) 0.0082(10)
O7 0.0498(15) 0.0303(18) 0.0384(13) -0.0104(12) -0.0142(11) 0.0119(12)
O8 0.0520(17) 0.0517(15) 0.0275(14) -0.0056(13) -0.0128(13) 0.0057(12)
N1 0.0274(15) 0.0202(14) 0.0154(13) 0.0037(10) 0.0004(11) 0.0009(11)
N2 0.0309(18) 0.0202(17) 0.0238(18) 0.0066(13) 0.0004(14) 0.0028(13)
C1 0.039(2) 0.0275(19) 0.0233(19) 0.0028(16) 0.0053(16) -0.0002(15)
C2 0.032(2) 0.0257(17) 0.038(2) 0.0115(16) 0.0086(17) -0.0015(16)
C3 0.061(3) 0.030(2) 0.040(2) 0.0037(19) 0.017(2) -0.0021(17)
C4 0.041(2) 0.0234(17) 0.0209(18) -0.0019(16) 0.0062(16) 0.0010(14)
C5 0.030(2) 0.0281(19) 0.0274(19) -0.0063(16) -0.0043(16) -0.0051(17)
C6 0.026(2) 0.0248(19) 0.026(2) -0.0032(15) -0.0004(16) 0.0041(16)
C7 0.0315(19) 0.0221(17) 0.0205(18) -0.0025(16) 0.0045(15) 0.0069(14)
C8 0.0255(18) 0.0262(17) 0.0274(18) -0.0011(15) 0.0007(14) 0.0015(15)
C9 0.0305(19) 0.0198(16) 0.0268(18) 0.0002(13) 0.0018(15) 0.0004(13)
C10 0.035(2) 0.043(2) 0.0199(19) -0.0004(17) 0.0013(16) 0.0055(17)
C11 0.058(3) 0.0300(18) 0.029(2) -0.0095(17) -0.0082(18) -0.0011(16)
O1W 0.0315(14) 0.0337(13) 0.0374(14) -0.0006(10) -0.0001(11) -0.0064(11)
O2W 0.0330(15) 0.0658(18) 0.0629(17) -0.0072(13) -0.0014(12) 0.0243(14)
O3W 0.0453(16) 0.0386(13) 0.0535(16) 0.0115(11) 0.0177(13) 0.0149(12)
O4W 0.0461(13) 0.0446(11) 0.0306(11) 0.0075(18) 0.0034(9) 0.0029(17)
O5W 0.085(2) 0.0709(19) 0.0461(18) 0.0285(18) -0.0016(16) 0.0019(16)
Li1 0.041(4) 0.037(4) 0.033(3) -0.001(3) 0.002(3) 0.008(3)
Li2 0.026(3) 0.041(3) 0.031(3) -0.003(3) 0.003(2) 0.003(3)

loop_
_atom_type_symbol
_atom_type_description
_atom_type_scat_dispersion_real
_atom_type_scat_dispersion_imag
_atom_type_scat_source
C C 0.0033 0.0016 'International Tables Vol C Tables 4.2.6.8 and 6.1.1.4'
H H 0.0000 0.0000 'International Tables Vol C Tables 4.2.6.8 and 6.1.1.4'
Li Li -0.0003 0.0001 'International Tables Vol C Tables 4.2.6.8 and 6.1.1.4'
N N 0.0061 0.0033 'International Tables Vol C Tables 4.2.6.8 and 6.1.1.4'
O O 0.0106 0.0060 'International Tables Vol C Tables 4.2.6.8 and 6.1.1.4'
Co Co 0.3494 0.9721 'International Tables Vol C Tables 4.2.6.8 and 6.1.1.4'

loop_
_geom_angle_atom_site_label_1
_geom_angle_atom_site_label_2
_geom_angle_atom_site_label_3
_geom_angle_site_symmetry_1
_geom_angle_site_symmetry_3
_geom_angle
_geom_angle_publ_flag
O3 Co1 O7 . . 89.64(9) ?
O3 Co1 O5 . . 96.31(10) ?
O7 Co1 O5 . . 171.14(9) ?
O3 Co1 O1 . . 103.88(8) yes
O7 Co1 O1 . . 101.31(9) yes
O5 Co1 O1 . . 83.68(7) ?
O3 Co1 N2 . . 169.01(8) yes
O7 Co1 N2 . . 79.38(9) yes
O5 Co1 N2 . . 94.64(10) ?
O1 Co1 N2 . . 78.23(9) yes
O3 Co1 N1 . . 79.60(9) yes
O7 Co1 N1 . . 94.49(8) ?
O5 Co1 N1 . . 80.20(8) ?
O1 Co1 N1 . . 163.80(8) yes
N2 Co1 N1 . . 101.43(9) yes
C5 O1 Li2 . . 122.6(3) ?
C5 O1 Co1 . . 110.9(2) ?
Li2 O1 Co1 . . 123.44(19) ?
C5 O2 Li1 . . 134.6(3) ?
C6 O3 Co1 . . 113.4(2) ?
C9 O5 Co1 . . 116.77(17) ?
C9 O6 Li2 . 1_655 136.3(3) ?
C10 O7 Co1 . . 115.98(19) ?
C10 O8 Li1 . 1_554 139.4(3) ?
C1 N1 C8 . . 111.2(2) ?
C1 N1 C7 . . 113.2(2) ?
C8 N1 C7 . . 110.2(2) ?
C1 N1 Co1 . . 110.60(17) ?
C8 N1 Co1 . . 108.12(16) ?
C7 N1 Co1 . . 103.08(17) ?
C4 N2 C11 . . 108.7(3) ?
C4 N2 C3 . . 113.9(3) ?
C11 N2 C3 . . 108.0(3) ?
C4 N2 Co1 . . 102.91(19) ?
C11 N2 Co1 . . 106.07(19) ?
C3 N2 Co1 . . 116.8(2) ?
N1 C1 C2 . . 113.0(2) ?
N1 C1 H1A . . 109.0 ?
C2 C1 H1A . . 109.0 ?
N1 C1 H1B . . 109.0 ?
C2 C1 H1B . . 109.0 ?
H1A C1 H1B . . 107.8 ?
C3 C2 C1 . . 114.0(3) ?
C3 C2 H2A . . 108.7 ?
C1 C2 H2A . . 108.7 ?
C3 C2 H2B . . 108.7 ?
C1 C2 H2B . . 108.7 ?
H2A C2 H2B . . 107.6 ?
N2 C3 C2 . . 117.1(3) ?
N2 C3 H3A . . 108.0 ?
C2 C3 H3A . . 108.0 ?
N2 C3 H3B . . 108.0 ?
C2 C3 H3B . . 108.0 ?
H3A C3 H3B . . 107.3 ?
N2 C4 C5 . . 111.5(3) ?
N2 C4 H4A . . 109.3 ?
C5 C4 H4A . . 109.3 ?
N2 C4 H4B . . 109.3 ?
C5 C4 H4B . . 109.3 ?
H4A C4 H4B . . 108.0 ?
O2 C5 O1 . . 124.6(3) ?
O2 C5 C4 . . 117.5(3) ?
O1 C5 C4 . . 117.9(3) ?
O4 C6 O3 . . 123.5(3) ?
O4 C6 C7 . . 119.2(3) ?
O3 C6 C7 . . 117.3(3) ?
N1 C7 C6 . . 111.0(2) ?
N1 C7 H7A . . 109.4 ?
C6 C7 H7A . . 109.4 ?
N1 C7 H7B . . 109.4 ?
C6 C7 H7B . . 109.4 ?
H7A C7 H7B . . 108.0 ?
N1 C8 C9 . . 113.8(2) ?
N1 C8 H8A . . 108.8 ?
C9 C8 H8A . . 108.8 ?
N1 C8 H8B . . 108.8 ?
C9 C8 H8B . . 108.8 ?
H8A C8 H8B . . 107.7 ?
O6 C9 O5 . . 124.4(3) ?
O6 C9 C8 . . 118.4(3) ?
O5 C9 C8 . . 117.1(3) ?
O8 C10 O7 . . 125.7(3) ?
O8 C10 C11 . . 117.7(3) ?
O7 C10 C11 . . 116.5(3) ?
N2 C11 C10 . . 110.5(3) ?
N2 C11 H11A . . 109.5 ?
C10 C11 H11A . . 109.5 ?
N2 C11 H11B . . 109.5 ?
C10 C11 H11B . . 109.5 ?
H11A C11 H11B . . 108.1 ?
Li2 O1W Li1 . . 102.2(3) ?
Li2 O1W H1WA . . 113.0 ?
Li1 O1W H1WA . . 106.2 ?
Li2 O1W H1WB . . 111.7 ?
Li1 O1W H1WB . . 118.8 ?
H1WA O1W H1WB . . 105.0 ?
Li1 O2W H2WA . . 145.7 ?
Li1 O2W H2WB . . 114.9 ?
H2WA O2W H2WB . . 98.6 ?
Li2 O3W H3WA . . 117.0 ?
Li2 O3W H3WB . . 138.4 ?
H3WA O3W H3WB . . 104.5 ?
H4WA O4W H4WB . . 110.9 ?
H5WA O5W H5WB . . 102.3 ?
O2W Li1 O8 . 1_556 109.5(3) ?
O2W Li1 O2 . . 103.4(3) ?
O8 Li1 O2 1_556 . 120.2(3) ?
O2W Li1 O1W . . 109.0(3) ?
O8 Li1 O1W 1_556 . 114.6(3) ?
O2 Li1 O1W . . 99.1(3) ?
O2W Li1 Li2 . . 87.9(2) ?
O8 Li1 Li2 1_556 . 152.7(3) ?
O2 Li1 Li2 . . 73.3(2) ?
O1W Li1 Li2 . . 38.16(16) ?
O3W Li2 O6 . 1_455 109.7(3) ?
O3W Li2 O1W . . 119.5(3) ?
O6 Li2 O1W 1_455 . 104.0(3) ?
O3W Li2 O1 . . 106.1(3) ?
O6 Li2 O1 1_455 . 115.3(3) ?
O1W Li2 O1 . . 102.4(3) ?
O3W Li2 Li1 . . 159.0(3) ?
O6 Li2 Li1 1_455 . 83.1(2) ?
O1W Li2 Li1 . . 39.66(17) ?
O1 Li2 Li1 . . 81.6(2) ?

loop_
_geom_bond_atom_site_label_1
_geom_bond_atom_site_label_2
_geom_bond_site_symmetry_2
_geom_bond_distance
_geom_bond_publ_flag
Co1 O3 . 2.063(2) yes
Co1 O7 . 2.088(2) yes
Co1 O5 . 2.0932(17) yes
Co1 O1 . 2.128(2) yes
Co1 N2 . 2.129(3) yes
Co1 N1 . 2.133(2) yes
O1 C5 . 1.280(3) ?
O1 Li2 . 2.009(6) ?
O2 C5 . 1.260(4) ?
O2 Li1 . 1.973(6) ?
O3 C6 . 1.281(4) ?
O4 C6 . 1.238(3) ?
O5 C9 . 1.267(3) ?
O6 C9 . 1.238(3) ?
O6 Li2 1_655 1.926(6) ?
O7 C10 . 1.273(4) ?
O8 C10 . 1.240(4) ?
O8 Li1 1_554 1.911(6) ?
N1 C1 . 1.471(3) ?
N1 C8 . 1.476(3) ?
N1 C7 . 1.484(3) ?
N2 C4 . 1.469(4) ?
N2 C11 . 1.486(4) ?
N2 C3 . 1.491(4) ?
C1 C2 . 1.538(4) ?
C1 H1A . 0.9700 ?
C1 H1B . 0.9700 ?
C2 C3 . 1.512(5) ?
C2 H2A . 0.9700 ?
C2 H2B . 0.9700 ?
C3 H3A . 0.9700 ?
C3 H3B . 0.9700 ?
C4 C5 . 1.500(4) ?
C4 H4A . 0.9700 ?
C4 H4B . 0.9700 ?
C6 C7 . 1.515(4) ?
C7 H7A . 0.9700 ?
C7 H7B . 0.9700 ?
C8 C9 . 1.512(4) ?
C8 H8A . 0.9700 ?
C8 H8B . 0.9700 ?
C10 C11 . 1.518(4) ?
C11 H11A . 0.9700 ?
C11 H11B . 0.9700 ?
O1W Li2 . 1.950(6) ?
O1W Li1 . 2.014(6) ?
O1W H1WA . 0.8500 ?
O1W H1WB . 0.8500 ?
O2W Li1 . 1.857(6) ?
O2W H2WA . 0.8500 ?
O2W H2WB . 0.8500 ?
O3W Li2 . 1.924(6) ?
O3W H3WA . 0.8500 ?
O3W H3WB . 0.8501 ?
O4W H4WA . 0.8500 ?
O4W H4WB . 0.8500 ?
O5W H5WA . 0.8500 ?
O5W H5WB . 0.8499 ?
Li1 O8 1_556 1.911(6) ?
Li1 Li2 . 3.085(7) ?
Li2 O6 1_455 1.926(6) ?

loop_
_geom_hbond_atom_site_label_D
_geom_hbond_atom_site_label_H
_geom_hbond_atom_site_label_A
_geom_hbond_site_symmetry_A
_geom_hbond_distance_DH
_geom_hbond_distance_HA
_geom_hbond_distance_DA
_geom_hbond_angle_DHA
O1W H1WA O4W . 0.85 1.92 2.703(3) 151.7
O1W H1WB O5W . 0.85 1.97 2.720(3) 146.7
O2W H2WA O4 2_646 0.85 1.95 2.784(3) 165.4
O2W H2WB O6 1_455 0.85 2.10 2.790(3) 137.7
O3W H3WA O3 . 0.85 1.92 2.743(3) 162.9
O3W H3WB O2 2_656 0.85 2.37 3.041(3) 136.8
O4W H4WA O5 . 0.85 2.01 2.832(2) 162.6
O4W H4WB O4 2_746 0.85 2.09 2.910(3) 162.0
O5W H5WA O7 1_556 0.85 2.51 2.992(3) 116.9
O5W H5WB O8 2_656 0.85 2.11 2.931(3) 163.7

loop_
_geom_torsion_atom_site_label_1
_geom_torsion_atom_site_label_2
_geom_torsion_atom_site_label_3
_geom_torsion_atom_site_label_4
_geom_torsion_site_symmetry_1
_geom_torsion_site_symmetry_4
_geom_torsion
O3 Co1 O1 C5 . . -162.22(19)
O7 Co1 O1 C5 . . 105.33(19)
O5 Co1 O1 C5 . . -67.26(19)
N2 Co1 O1 C5 . . 28.84(19)
N1 Co1 O1 C5 . . -61.6(4)
O3 Co1 O1 Li2 . . -1.9(2)
O7 Co1 O1 Li2 . . -94.3(2)
O5 Co1 O1 Li2 . . 93.1(2)
N2 Co1 O1 Li2 . . -170.8(2)
N1 Co1 O1 Li2 . . 98.7(3)
O7 Co1 O3 C6 . . -69.2(2)
O5 Co1 O3 C6 . . 104.2(2)
O1 Co1 O3 C6 . . -170.8(2)
N2 Co1 O3 C6 . . -71.0(5)
N1 Co1 O3 C6 . . 25.4(2)
O3 Co1 O5 C9 . . -71.5(2)
O1 Co1 O5 C9 . . -174.8(2)
N2 Co1 O5 C9 . . 107.6(2)
N1 Co1 O5 C9 . . 6.8(2)
O3 Co1 O7 C10 . . -166.8(2)
O1 Co1 O7 C10 . . -62.7(2)
N2 Co1 O7 C10 . . 12.9(2)
N1 Co1 O7 C10 . . 113.7(2)
O3 Co1 N1 C1 . . -155.0(2)
O7 Co1 N1 C1 . . -66.17(18)
O5 Co1 N1 C1 . . 106.68(19)
O1 Co1 N1 C1 . . 101.0(3)
N2 Co1 N1 C1 . . 13.9(2)
O3 Co1 N1 C8 . . 83.04(18)
O7 Co1 N1 C8 . . 171.85(17)
O5 Co1 N1 C8 . . -15.30(17)
O1 Co1 N1 C8 . . -21.0(4)
N2 Co1 N1 C8 . . -108.10(18)
O3 Co1 N1 C7 . . -33.67(16)
O7 Co1 N1 C7 . . 55.14(17)
O5 Co1 N1 C7 . . -132.01(18)
O1 Co1 N1 C7 . . -137.7(3)
N2 Co1 N1 C7 . . 135.19(16)
O3 Co1 N2 C4 . . -138.8(4)
O7 Co1 N2 C4 . . -140.6(2)
O5 Co1 N2 C4 . . 46.0(2)
O1 Co1 N2 C4 . . -36.5(2)
N1 Co1 N2 C4 . . 126.9(2)
O3 Co1 N2 C11 . . -24.6(6)
O7 Co1 N2 C11 . . -26.4(2)
O5 Co1 N2 C11 . . 160.1(2)
O1 Co1 N2 C11 . . 77.6(2)
N1 Co1 N2 C11 . . -118.9(2)
O3 Co1 N2 C3 . . 95.7(5)
O7 Co1 N2 C3 . . 93.9(2)
O5 Co1 N2 C3 . . -79.5(2)
O1 Co1 N2 C3 . . -162.0(2)
N1 Co1 N2 C3 . . 1.4(2)
C8 N1 C1 C2 . . 67.7(3)
C7 N1 C1 C2 . . -167.5(2)
Co1 N1 C1 C2 . . -52.4(3)
N1 C1 C2 C3 . . 86.7(3)
C4 N2 C3 C2 . . -98.6(4)
C11 N2 C3 C2 . . 140.6(3)
Co1 N2 C3 C2 . . 21.3(4)
C1 C2 C3 N2 . . -65.3(4)
C11 N2 C4 C5 . . -71.2(3)
C3 N2 C4 C5 . . 168.3(3)
Co1 N2 C4 C5 . . 41.0(3)
Li1 O2 C5 O1 . . -23.9(5)
Li1 O2 C5 C4 . . 155.7(3)
Li2 O1 C5 O2 . . 6.0(4)
Co1 O1 C5 O2 . . 166.5(3)
Li2 O1 C5 C4 . . -173.6(3)
Co1 O1 C5 C4 . . -13.1(3)
N2 C4 C5 O2 . . 160.1(3)
N2 C4 C5 O1 . . -20.2(4)
Co1 O3 C6 O4 . . 170.5(2)
Co1 O3 C6 C7 . . -9.6(4)
C1 N1 C7 C6 . . 157.7(2)
C8 N1 C7 C6 . . -77.0(3)
Co1 N1 C7 C6 . . 38.2(3)
O4 C6 C7 N1 . . 158.5(3)
O3 C6 C7 N1 . . -21.3(4)
C1 N1 C8 C9 . . -99.8(3)
C7 N1 C8 C9 . . 133.8(3)
Co1 N1 C8 C9 . . 21.8(3)
Li2 O6 C9 O5 1_655 . 173.6(3)
Li2 O6 C9 C8 1_655 . -9.9(5)
Co1 O5 C9 O6 . . -179.5(2)
Co1 O5 C9 C8 . . 3.9(3)
N1 C8 C9 O6 . . 165.2(2)
N1 C8 C9 O5 . . -18.1(4)
Li1 O8 C10 O7 1_554 . 14.2(7)
Li1 O8 C10 C11 1_554 . -168.9(4)
Co1 O7 C10 O8 . . -178.2(3)
Co1 O7 C10 C11 . . 4.9(4)
C4 N2 C11 C10 . . 146.2(3)
C3 N2 C11 C10 . . -89.8(3)
Co1 N2 C11 C10 . . 36.1(3)
O8 C10 C11 N2 . . 154.0(3)
O7 C10 C11 N2 . . -28.9(4)
C5 O2 Li1 O2W . . 103.7(4)
C5 O2 Li1 O8 . 1_556 -133.9(4)
C5 O2 Li1 O1W . . -8.4(5)
C5 O2 Li1 Li2 . . 20.0(4)
Li2 O1W Li1 O2W . . -60.1(3)
Li2 O1W Li1 O8 . 1_556 176.9(3)
Li2 O1W Li1 O2 . . 47.6(3)
Li1 O1W Li2 O3W . . -176.9(3)
Li1 O1W Li2 O6 . 1_455 60.4(3)
Li1 O1W Li2 O1 . . -60.0(3)
C5 O1 Li2 O3W . . 165.0(3)
Co1 O1 Li2 O3W . . 6.9(3)
C5 O1 Li2 O6 . 1_455 -73.3(4)
Co1 O1 Li2 O6 . 1_455 128.6(2)
C5 O1 Li2 O1W . . 38.9(4)
Co1 O1 Li2 O1W . . -119.2(2)
C5 O1 Li2 Li1 . . 4.9(3)
Co1 O1 Li2 Li1 . . -153.14(16)
O2W Li1 Li2 O3W . . 132.6(8)
O8 Li1 Li2 O3W 1_556 . 1.5(12)
O2 Li1 Li2 O3W . . -122.7(8)
O1W Li1 Li2 O3W . . 7.7(7)
O2W Li1 Li2 O6 . 1_455 3.1(2)
O8 Li1 Li2 O6 1_556 1_455 -127.9(6)
O2 Li1 Li2 O6 . 1_455 107.8(2)
O1W Li1 Li2 O6 . 1_455 -121.8(3)
O2W Li1 Li2 O1W . . 124.9(3)
O8 Li1 Li2 O1W 1_556 . -6.1(6)
O2 Li1 Li2 O1W . . -130.4(3)
O2W Li1 Li2 O1 . . -113.8(3)
O8 Li1 Li2 O1 1_556 . 115.1(6)
O2 Li1 Li2 O1 . . -9.16(19)
O1W Li1 Li2 O1 . . 121.2(3)
